data_2202009
loop_
_publ_author_name
'Doriguetto, Antonio C.'
'Duarte, Lucienir P.'
'Ellena, Javier A.'
'Silva, Gr\'acia D. F.'
'Mascarenhas, Yvonne P.'
'Cota, Andr\'e B.'

_publ_section_title
;
 3-Oxoolean-12-en-20-yl \a-methylcarboxylate
;
_journal_issue 2
_journal_name_full 'Acta Crystallographica Section E'
_journal_page_first o164
_journal_page_last o166
_journal_paper_doi 10.1107/S1600536803000965
_journal_volume 59
_journal_year 2003
_chemical_formula_iupac 'C31 H48 O3'
_chemical_formula_moiety 'C31 H48 O3'
_chemical_formula_sum 'C31 H48 O3'
_chemical_formula_weight 468.69
_chemical_melting_point 158.5(5)
_chemical_name_common 'methyl katononate'
_chemical_name_systematic
;
3-oxo-olean-12-en-20-alpha-methylcarboxylate
;
_space_group_IT_number 5
_symmetry_cell_setting monoclinic
_symmetry_space_group_name_Hall 'C 2y'
_symmetry_space_group_name_H-M 'C 1 2 1'
_audit_creation_method 'WinGX routine CIF_UPDATE'
_cell_angle_alpha 90
_cell_angle_beta 99.565(2)
_cell_angle_gamma 90
_cell_formula_units_Z 4
_cell_length_a 12.0144(4)
_cell_length_b 7.2750(4)
_cell_length_c 30.364(2)
_cell_measurement_reflns_used 2486
_cell_measurement_temperature 100(2)
_cell_measurement_theta_max 25.08
_cell_measurement_theta_min 2.04
_cell_volume 2617.1(2)
_computing_cell_refinement 'HKL SCALEPACK (Otwinowski & Minor, 1997)'
_computing_data_collection 'COLLECT (Nonius BV, 1997-2000)'
_computing_data_reduction 'HKL DENZO (Otwinowski & Minor, 1997) and SCALEPACK'
_computing_molecular_graphics 'ORTEP-3 for Windows (Farrugia, 1997)'
_computing_publication_material 'WinGX  (Farrugia, 1999)'
_computing_structure_refinement 'SHELXL97 (Sheldrick, 1997)'
_computing_structure_solution 'SHELXS97 (Sheldrick, 1997)'
_diffrn_ambient_temperature 100(2)
_diffrn_detector_area_resol_mean 9
_diffrn_measured_fraction_theta_full 0.983
_diffrn_measured_fraction_theta_max 0.983
_diffrn_measurement_device '95mm CCD camera on \k-goniostat'
_diffrn_measurement_device_type 'Nonius KappaCCD'
_diffrn_measurement_method '\f scans and \w scans winth \k offsets'
_diffrn_radiation_monochromator 'horizonally mounted graphite crystal'
_diffrn_radiation_source 'fine-focus sealed tube'
_diffrn_radiation_type MoK\a
_diffrn_radiation_wavelength 0.71070
_diffrn_reflns_av_R_equivalents 0.0494
_diffrn_reflns_limit_h_max 14
_diffrn_reflns_limit_h_min -13
_diffrn_reflns_limit_k_max 8
_diffrn_reflns_limit_k_min -8
_diffrn_reflns_limit_l_max 35
_diffrn_reflns_limit_l_min -35
_diffrn_reflns_number 4283
_diffrn_reflns_theta_full 25.08
_diffrn_reflns_theta_max 25.08
_diffrn_reflns_theta_min 2.04
_diffrn_standards_decay_% none
_diffrn_standards_number 0
_exptl_absorpt_coefficient_mu 0.074
_exptl_absorpt_correction_type none
_exptl_crystal_colour colorless
_exptl_crystal_density_diffrn 1.19
_exptl_crystal_density_method 'not measured'
_exptl_crystal_description prism
_exptl_crystal_F_000 1032
_exptl_crystal_size_max 0.1
_exptl_crystal_size_mid 0.05
_exptl_crystal_size_min 0.05
_refine_diff_density_max 0.261
_refine_diff_density_min -0.26
_refine_ls_extinction_method none
_refine_ls_goodness_of_fit_ref 1.092
_refine_ls_hydrogen_treatment constr
_refine_ls_matrix_type full
_refine_ls_number_parameters 315
_refine_ls_number_reflns 2486
_refine_ls_number_restraints 1
_refine_ls_restrained_S_all 1.092
_refine_ls_R_factor_gt 0.055
_refine_ls_shift/su_max 0
_refine_ls_structure_factor_coef Fsqd
_refine_ls_weighting_details 'calc w = 1/[\s^2^(Fo^2^)+(0.0694P)^2^+0.1561P] where P = (Fo^2^+2Fc^2^)/3'
_refine_ls_weighting_scheme calc
_refine_ls_wR_factor_ref 0.159
_reflns_number_gt 1679
_reflns_number_total 2486
_reflns_threshold_expression I>2\s(I)
_cod_data_source_file lh6025.cif
_cod_data_source_block 2
_cod_depositor_comments
;
The following automatic conversions were performed:
'_symmetry_cell_setting' value 'Monoclinic' changed to 'monoclinic'
according to '/home/saulius/struct/CIF-dictionaries/cif_core.dic'
dictionary named 'cif_core.dic' version 2.4.1 from 2010-06-29.

Automatic conversion script
Id: cif_fix_enum 1527 2010-12-29 10:47:43Z saulius 

The following automatic conversions were performed:

'_chemical_melting_point' value '158-159' was changed to '158.5(5)' -
the average value was taken and precision was estimated.

Automatic conversion script
Id: cif_fix_values 1646 2011-03-28 12:23:43Z adriana 

The following automatic conversions were performed:

'_chemical_melting_point' value '158-159' was changed to '158.5(5)' -
the average value was taken and precision was
estimated.

'_symmetry_cell_setting' value 'Monoclinic' changed to
'monoclinic' according to
/home/saulius/struct/CIF-dictionaries/cif_core.dic dictionary named
'cif_core.dic' version 2.4.1 from 2010-06-29.

Automatic conversion script
Id: cif_fix_values 1715 2011-07-08 13:25:40Z adriana 
;
_cod_original_sg_symbol_H-M 'C 2'
_cod_database_code 2202009
_cod_database_fobs_code 2202009

loop_
_symmetry_equiv_pos_as_xyz
x,y,z
-x,y,-z
1/2+x,1/2+y,z
1/2-x,1/2+y,-z

loop_
_atom_site_label
_atom_site_fract_x
_atom_site_fract_y
_atom_site_fract_z
_atom_site_U_iso_or_equiv
_atom_site_adp_type
_atom_site_calc_flag
_atom_site_refinement_flags
_atom_site_occupancy
_atom_site_disorder_assembly
_atom_site_disorder_group
_atom_site_type_symbol
O1 0.5667(3) 0.2258(8) 0.04821(11) 0.0761(14) Uani d . 1 . . O
O2 0.7052(3) 0.2735(6) 0.41372(11) 0.0600(11) Uani d . 1 . . O
O3 0.6856(2) 0.0910(5) 0.47063(10) 0.0417(9) Uani d . 1 . . O
C1 0.4828(5) 0.1682(11) 0.06096(18) 0.0616(18) Uani d . 1 . . C
C2 0.4714(5) -0.0271(11) 0.07388(17) 0.0617(19) Uani d . 1 . . C
H2A 0.5365 -0.099 0.0672 0.074 Uiso calc R 1 . . H
H2B 0.4016 -0.0801 0.0566 0.074 Uiso calc R 1 . . H
C3 0.4667(4) -0.0368(9) 0.12447(16) 0.0541(15) Uani d . 1 . . C
H3A 0.4588 -0.1667 0.1331 0.065 Uiso calc R 1 . . H
H3B 0.5386 0.0104 0.1414 0.065 Uiso calc R 1 . . H
C4 0.3674(4) 0.0761(8) 0.13708(15) 0.0414(13) Uani d . 1 . . C
C5 0.3888(3) 0.1005(8) 0.18953(15) 0.0380(12) Uani d . 1 . . C
H5 0.4661 0.1548 0.1968 0.046 Uiso calc R 1 . . H
C6 0.3959(4) -0.0836(7) 0.21568(16) 0.0443(13) Uani d . 1 . . C
H6A 0.3302 -0.1607 0.2034 0.053 Uiso calc R 1 . . H
H6B 0.4649 -0.1499 0.2109 0.053 Uiso calc R 1 . . H
C7 0.3983(4) -0.0603(7) 0.26503(15) 0.0371(12) Uani d . 1 . . C
H7 0.4116 -0.1677 0.2829 0.045 Uiso calc R 1 . . H
C8 0.3836(3) 0.0960(6) 0.28608(14) 0.0304(10) Uani d . 1 . . C
C28 0.8004(3) 0.1374(7) 0.49112(16) 0.0441(13) Uani d . 1 . . C
H28A 0.8531 0.0958 0.4718 0.066 Uiso calc R 1 . . H
H28B 0.8185 0.0768 0.5203 0.066 Uiso calc R 1 . . H
H28C 0.807 0.2709 0.4951 0.066 Uiso calc R 1 . . H
C9 0.3918(3) 0.0936(7) 0.33661(14) 0.0300(10) Uani d . 1 . . C
H9 0.37 -0.033 0.3448 0.036 Uiso calc R 1 . . H
C10 0.5142(3) 0.1236(7) 0.36022(13) 0.0330(11) Uani d . 1 . . C
H10A 0.5631 0.0288 0.3498 0.04 Uiso calc R 1 . . H
H10B 0.5405 0.2452 0.3515 0.04 Uiso calc R 1 . . H
C11 0.5277(3) 0.1147(6) 0.41125(14) 0.0326(11) Uani d . 1 . . C
C12 0.4493(4) 0.2618(7) 0.42627(15) 0.0395(12) Uani d . 1 . . C
H12A 0.4544 0.2562 0.4591 0.047 Uiso calc R 1 . . H
H12B 0.4748 0.3853 0.4185 0.047 Uiso calc R 1 . . H
C13 0.3265(3) 0.2333(7) 0.40411(14) 0.0361(11) Uani d . 1 . . C
H13A 0.2804 0.3343 0.4135 0.043 Uiso calc R 1 . . H
H13B 0.2989 0.1169 0.4153 0.043 Uiso calc R 1 . . H
C14 0.3072(3) 0.2263(6) 0.35261(14) 0.0325(11) Uani d . 1 . . C
C15 0.3214(4) 0.4166(6) 0.33309(14) 0.0343(11) Uani d . 1 . . C
H15A 0.2698 0.5037 0.3446 0.041 Uiso calc R 1 . . H
H15B 0.3997 0.4595 0.3433 0.041 Uiso calc R 1 . . H
C16 0.2971(4) 0.4180(6) 0.28240(14) 0.0340(11) Uani d . 1 . . C
H16A 0.3117 0.543 0.2718 0.041 Uiso calc R 1 . . H
H16B 0.2161 0.3907 0.2725 0.041 Uiso calc R 1 . . H
C17 0.3683(4) 0.2783(6) 0.26028(14) 0.0308(11) Uani d . 1 . . C
C18 0.3106(4) 0.2368(6) 0.21021(14) 0.0334(11) Uani d . 1 . . C
C19 0.2971(4) 0.4174(7) 0.18297(15) 0.0388(12) Uani d . 1 . . C
H19A 0.3658 0.4928 0.1917 0.047 Uiso calc R 1 . . H
H19B 0.2326 0.487 0.1911 0.047 Uiso calc R 1 . . H
C20 0.2776(4) 0.3910(7) 0.13173(15) 0.0423(13) Uani d . 1 . . C
H20A 0.2038 0.3303 0.122 0.051 Uiso calc R 1 . . H
H20B 0.2755 0.5125 0.117 0.051 Uiso calc R 1 . . H
C21 0.3712(4) 0.2743(7) 0.11763(15) 0.0420(13) Uani d . 1 . . C
H21 0.4422 0.3282 0.1345 0.05 Uiso calc R 1 . . H
C22 0.3849(4) 0.2948(9) 0.06757(16) 0.0521(16) Uani d . 1 . . C
C23 0.4156(5) 0.4930(10) 0.05789(19) 0.0650(18) Uani d . 1 . . C
H23A 0.4815 0.5313 0.0794 0.097 Uiso calc R 1 . . H
H23B 0.3517 0.5738 0.0605 0.097 Uiso calc R 1 . . H
H23C 0.4332 0.5011 0.0276 0.097 Uiso calc R 1 . . H
C24 0.2775(4) 0.2435(10) 0.03406(15) 0.0569(16) Uani d . 1 . . C
H24A 0.2933 0.253 0.0035 0.085 Uiso calc R 1 . . H
H24B 0.2161 0.3279 0.0378 0.085 Uiso calc R 1 . . H
H24C 0.2551 0.1172 0.0397 0.085 Uiso calc R 1 . . H
C25 0.2574(4) -0.0292(8) 0.11874(17) 0.0481(14) Uani d . 1 . . C
H25A 0.2645 -0.0861 0.0901 0.072 Uiso calc R 1 . . H
H25B 0.1937 0.0568 0.1145 0.072 Uiso calc R 1 . . H
H25C 0.2444 -0.1247 0.1401 0.072 Uiso calc R 1 . . H
C26 0.5002(4) -0.0785(7) 0.42727(15) 0.0391(12) Uani d . 1 . . C
H26A 0.4231 -0.1121 0.4138 0.059 Uiso calc R 1 . . H
H26B 0.5068 -0.0785 0.4599 0.059 Uiso calc R 1 . . H
H26C 0.5534 -0.1677 0.4183 0.059 Uiso calc R 1 . . H
C27 0.6473(4) 0.1695(7) 0.43046(15) 0.0354(11) Uani d . 1 . . C
C29 0.1869(3) 0.1527(6) 0.33732(16) 0.0375(12) Uani d . 1 . . C
H29A 0.1778 0.0358 0.3524 0.056 Uiso calc R 1 . . H
H29B 0.1744 0.1334 0.3049 0.056 Uiso calc R 1 . . H
H29C 0.1321 0.2419 0.3449 0.056 Uiso calc R 1 . . H
C30 0.4877(4) 0.3646(6) 0.26344(15) 0.0360(12) Uani d . 1 . . C
H30A 0.4845 0.4682 0.2426 0.054 Uiso calc R 1 . . H
H30B 0.5404 0.2719 0.2557 0.054 Uiso calc R 1 . . H
H30C 0.5136 0.4082 0.294 0.054 Uiso calc R 1 . . H
C31 0.1925(3) 0.1531(7) 0.20870(15) 0.0381(12) Uani d . 1 . . C
H31A 0.1451 0.2388 0.2223 0.057 Uiso calc R 1 . . H
H31B 0.1989 0.037 0.2253 0.057 Uiso calc R 1 . . H
H31C 0.1583 0.1301 0.1776 0.057 Uiso calc R 1 . . H

loop_
_atom_site_aniso_label
_atom_site_aniso_U_11
_atom_site_aniso_U_22
_atom_site_aniso_U_33
_atom_site_aniso_U_12
_atom_site_aniso_U_13
_atom_site_aniso_U_23
O1 0.035(2) 0.147(4) 0.047(2) -0.002(2) 0.0088(17) -0.006(3)
O2 0.050(2) 0.069(3) 0.055(2) -0.027(2) -0.0095(17) 0.024(2)
O3 0.0346(17) 0.047(2) 0.040(2) -0.0084(17) -0.0035(14) 0.0043(18)
C1 0.037(3) 0.113(6) 0.032(3) 0.007(3) -0.004(2) -0.007(3)
C2 0.042(3) 0.106(6) 0.037(3) 0.022(4) 0.004(2) -0.018(3)
C3 0.042(3) 0.075(4) 0.044(3) 0.014(3) 0.002(2) -0.013(3)
C4 0.030(2) 0.060(4) 0.033(3) 0.007(3) 0.002(2) -0.005(3)
C5 0.028(2) 0.050(3) 0.035(3) 0.009(3) 0.0026(19) -0.005(3)
C6 0.048(3) 0.038(3) 0.046(3) 0.009(3) 0.003(2) -0.006(3)
C7 0.038(3) 0.034(3) 0.039(3) 0.005(2) 0.003(2) 0.000(2)
C8 0.027(2) 0.028(3) 0.035(3) 0.000(2) 0.0013(18) -0.004(2)
C28 0.038(3) 0.045(3) 0.046(3) 0.001(2) -0.004(2) 0.002(3)
C9 0.031(2) 0.028(2) 0.032(2) 0.000(2) 0.0060(18) 0.000(2)
C10 0.033(2) 0.030(3) 0.036(3) 0.003(2) 0.0040(19) 0.003(2)
C11 0.029(2) 0.031(3) 0.037(3) -0.001(2) 0.0012(19) -0.002(2)
C12 0.039(3) 0.044(3) 0.036(3) 0.003(2) 0.007(2) -0.001(3)
C13 0.034(2) 0.041(3) 0.035(3) 0.004(2) 0.008(2) 0.003(2)
C14 0.029(2) 0.033(3) 0.036(3) 0.001(2) 0.005(2) -0.001(2)
C15 0.037(3) 0.028(3) 0.038(3) 0.002(2) 0.007(2) -0.002(2)
C16 0.033(2) 0.027(3) 0.042(3) -0.003(2) 0.005(2) -0.004(2)
C17 0.028(2) 0.030(3) 0.033(3) 0.001(2) 0.0017(19) -0.002(2)
C18 0.029(2) 0.034(3) 0.037(3) 0.001(2) 0.006(2) -0.005(2)
C19 0.037(3) 0.042(3) 0.036(3) 0.004(2) 0.003(2) 0.003(2)
C20 0.037(3) 0.054(3) 0.036(3) 0.007(2) 0.005(2) 0.006(3)
C21 0.030(2) 0.065(4) 0.029(3) -0.007(3) 0.000(2) -0.006(3)
C22 0.032(3) 0.089(5) 0.034(3) 0.006(3) 0.005(2) -0.001(3)
C23 0.051(3) 0.097(5) 0.045(4) -0.010(3) 0.004(3) 0.010(3)
C24 0.034(3) 0.098(5) 0.036(3) 0.004(3) -0.001(2) -0.006(3)
C25 0.040(3) 0.057(4) 0.045(3) 0.007(3) -0.003(2) -0.011(3)
C26 0.038(3) 0.043(3) 0.035(3) -0.005(2) 0.001(2) 0.003(2)
C27 0.035(3) 0.036(3) 0.036(3) -0.001(2) 0.006(2) -0.001(2)
C29 0.036(2) 0.031(3) 0.046(3) 0.000(2) 0.009(2) 0.001(2)
C30 0.037(3) 0.035(3) 0.036(3) -0.004(2) 0.004(2) 0.004(2)
C31 0.034(2) 0.042(3) 0.038(3) 0.000(2) 0.005(2) -0.007(2)

loop_
_atom_type_symbol
_atom_type_description
_atom_type_scat_dispersion_real
_atom_type_scat_dispersion_imag
_atom_type_scat_source
C C 0.0033 0.0016 'International Tables Vol C Tables 4.2.6.8 and 6.1.1.4'
H H 0 0 'International Tables Vol C Tables 4.2.6.8 and 6.1.1.4'
O O 0.0106 0.006 'International Tables Vol C Tables 4.2.6.8 and 6.1.1.4'

loop_
_geom_angle_atom_site_label_1
_geom_angle_atom_site_label_2
_geom_angle_atom_site_label_3
_geom_angle
_geom_angle_publ_flag
C27 O3 C28 116.2(3) yes
O1 C1 C2 122.2(6) yes
O1 C1 C22 122.1(7) yes
C2 C1 C22 115.6(5) ?
C1 C2 C3 109.0(5) ?
C1 C2 H2A 109.9 ?
C3 C2 H2A 109.9 ?
C1 C2 H2B 109.9 ?
C3 C2 H2B 109.9 ?
H2A C2 H2B 108.3 ?
C4 C3 C2 112.2(4) ?
C4 C3 H3A 109.2 ?
C2 C3 H3A 109.2 ?
C4 C3 H3B 109.2 ?
C2 C3 H3B 109.2 ?
H3A C3 H3B 107.9 ?
C3 C4 C25 107.2(4) ?
C3 C4 C21 108.9(4) ?
C25 C4 C21 113.4(4) ?
C3 C4 C5 107.8(4) ?
C25 C4 C5 113.8(4) ?
C21 C4 C5 105.5(4) ?
C6 C5 C18 109.1(4) ?
C6 C5 C4 113.9(4) ?
C18 C5 C4 117.9(4) ?
C6 C5 H5 104.9 ?
C18 C5 H5 104.9 ?
C4 C5 H5 104.9 ?
C7 C6 C5 113.8(4) ?
C7 C6 H6A 108.8 ?
C5 C6 H6A 108.8 ?
C7 C6 H6B 108.8 ?
C5 C6 H6B 108.8 ?
H6A C6 H6B 107.7 ?
C8 C7 C6 126.4(5) ?
C8 C7 H7 116.8 ?
C6 C7 H7 116.8 ?
C7 C8 C9 118.9(4) ?
C7 C8 C17 120.5(4) ?
C9 C8 C17 120.5(4) ?
O3 C28 H28A 109.5 ?
O3 C28 H28B 109.5 ?
H28A C28 H28B 109.5 ?
O3 C28 H28C 109.5 ?
H28A C28 H28C 109.5 ?
H28B C28 H28C 109.5 ?
C8 C9 C14 112.1(3) ?
C8 C9 C10 111.4(3) ?
C14 C9 C10 113.2(4) ?
C8 C9 H9 106.6 ?
C14 C9 H9 106.6 ?
C10 C9 H9 106.6 ?
C11 C10 C9 113.4(3) ?
C11 C10 H10A 108.9 ?
C9 C10 H10A 108.9 ?
C11 C10 H10B 108.9 ?
C9 C10 H10B 108.9 ?
H10A C10 H10B 107.7 ?
C27 C11 C10 108.2(3) ?
C27 C11 C26 111.0(4) ?
C10 C11 C26 111.4(4) ?
C27 C11 C12 106.9(4) ?
C10 C11 C12 107.6(4) ?
C26 C11 C12 111.5(3) ?
C13 C12 C11 111.5(4) ?
C13 C12 H12A 109.3 ?
C11 C12 H12A 109.3 ?
C13 C12 H12B 109.3 ?
C11 C12 H12B 109.3 ?
H12A C12 H12B 108.0 ?
C12 C13 C14 114.9(3) ?
C12 C13 H13A 108.5 ?
C14 C13 H13A 108.5 ?
C12 C13 H13B 108.5 ?
C14 C13 H13B 108.5 ?
H13A C13 H13B 107.5 ?
C15 C14 C29 111.0(4) ?
C15 C14 C9 108.9(3) ?
C29 C14 C9 108.9(4) ?
C15 C14 C13 110.8(4) ?
C29 C14 C13 107.0(3) ?
C9 C14 C13 110.2(4) ?
C16 C15 C14 112.6(4) ?
C16 C15 H15A 109.1 ?
C14 C15 H15A 109.1 ?
C16 C15 H15B 109.1 ?
C14 C15 H15B 109.1 ?
H15A C15 H15B 107.8 ?
C15 C16 C17 114.1(4) ?
C15 C16 H16A 108.7 ?
C17 C16 H16A 108.7 ?
C15 C16 H16B 108.7 ?
C17 C16 H16B 108.7 ?
H16A C16 H16B 107.6 ?
C8 C17 C16 111.9(3) ?
C8 C17 C30 106.6(3) ?
C16 C17 C30 106.1(4) ?
C8 C17 C18 108.7(4) ?
C16 C17 C18 110.7(3) ?
C30 C17 C18 112.7(3) ?
C31 C18 C19 107.8(4) ?
C31 C18 C5 110.4(4) ?
C19 C18 C5 109.9(4) ?
C31 C18 C17 110.9(3) ?
C19 C18 C17 109.9(4) ?
C5 C18 C17 107.9(3) ?
C18 C19 C20 114.7(4) ?
C18 C19 H19A 108.6 ?
C20 C19 H19A 108.6 ?
C18 C19 H19B 108.6 ?
C20 C19 H19B 108.6 ?
H19A C19 H19B 107.6 ?
C21 C20 C19 110.8(4) ?
C21 C20 H20A 109.5 ?
C19 C20 H20A 109.5 ?
C21 C20 H20B 109.5 ?
C19 C20 H20B 109.5 ?
H20A C20 H20B 108.1 ?
C20 C21 C4 109.8(4) ?
C20 C21 C22 114.9(4) ?
C4 C21 C22 118.1(4) ?
C20 C21 H21 104.1 ?
C4 C21 H21 104.1 ?
C22 C21 H21 104.1 ?
C23 C22 C1 109.0(5) ?
C23 C22 C24 107.6(5) ?
C1 C22 C24 110.0(5) ?
C23 C22 C21 110.2(5) ?
C1 C22 C21 106.1(4) ?
C24 C22 C21 113.9(4) ?
C22 C23 H23A 109.5 ?
C22 C23 H23B 109.5 ?
H23A C23 H23B 109.5 ?
C22 C23 H23C 109.5 ?
H23A C23 H23C 109.5 ?
H23B C23 H23C 109.5 ?
C22 C24 H24A 109.5 ?
C22 C24 H24B 109.5 ?
H24A C24 H24B 109.5 ?
C22 C24 H24C 109.5 ?
H24A C24 H24C 109.5 ?
H24B C24 H24C 109.5 ?
C4 C25 H25A 109.5 ?
C4 C25 H25B 109.5 ?
H25A C25 H25B 109.5 ?
C4 C25 H25C 109.5 ?
H25A C25 H25C 109.5 ?
H25B C25 H25C 109.5 ?
C11 C26 H26A 109.5 ?
C11 C26 H26B 109.5 ?
H26A C26 H26B 109.5 ?
C11 C26 H26C 109.5 ?
H26A C26 H26C 109.5 ?
H26B C26 H26C 109.5 ?
O2 C27 O3 121.0(4) yes
O2 C27 C11 125.8(4) yes
O3 C27 C11 113.2(4) yes
C14 C29 H29A 109.5 ?
C14 C29 H29B 109.5 ?
H29A C29 H29B 109.5 ?
C14 C29 H29C 109.5 ?
H29A C29 H29C 109.5 ?
H29B C29 H29C 109.5 ?
C17 C30 H30A 109.5 ?
C17 C30 H30B 109.5 ?
H30A C30 H30B 109.5 ?
C17 C30 H30C 109.5 ?
H30A C30 H30C 109.5 ?
H30B C30 H30C 109.5 ?
C18 C31 H31A 109.5 ?
C18 C31 H31B 109.5 ?
H31A C31 H31B 109.5 ?
C18 C31 H31C 109.5 ?
H31A C31 H31C 109.5 ?
H31B C31 H31C 109.5 ?

loop_
_geom_bond_atom_site_label_1
_geom_bond_atom_site_label_2
_geom_bond_site_symmetry_2
_geom_bond_distance
_geom_bond_publ_flag
O1 C1 . 1.213(7) yes
O2 C27 . 1.197(5) yes
O3 C27 . 1.356(5) yes
O3 C28 . 1.456(5) yes
C1 C2 . 1.486(10) ?
C1 C22 . 1.534(8) ?
C2 C3 . 1.548(7) ?
C2 H2A . 0.9900 ?
C2 H2B . 0.9900 ?
C3 C4 . 1.548(6) ?
C3 H3A . 0.9900 ?
C3 H3B . 0.9900 ?
C4 C25 . 1.549(7) ?
C4 C21 . 1.562(7) ?
C4 C5 . 1.580(6) ?
C5 C6 . 1.552(7) ?
C5 C18 . 1.567(6) ?
C5 H5 . 1.0000 ?
C6 C7 . 1.504(6) ?
C6 H6A . 0.9900 ?
C6 H6B . 0.9900 ?
C7 C8 . 1.331(6) ?
C7 H7 . 0.9500 ?
C8 C9 . 1.521(6) ?
C8 C17 . 1.536(7) ?
C28 H28A . 0.9800 ?
C28 H28B . 0.9800 ?
C28 H28C . 0.9800 ?
C9 C14 . 1.538(6) ?
C9 C10 . 1.541(6) ?
C9 H9 . 1.0000 ?
C10 C11 . 1.532(6) ?
C10 H10A . 0.9900 ?
C10 H10B . 0.9900 ?
C11 C27 . 1.512(6) ?
C11 C26 . 1.541(7) ?
C11 C12 . 1.543(6) ?
C12 C13 . 1.531(6) ?
C12 H12A . 0.9900 ?
C12 H12B . 0.9900 ?
C13 C14 . 1.543(6) ?
C13 H13A . 0.9900 ?
C13 H13B . 0.9900 ?
C14 C15 . 1.527(7) ?
C14 C29 . 1.538(6) ?
C15 C16 . 1.518(6) ?
C15 H15A . 0.9900 ?
C15 H15B . 0.9900 ?
C16 C17 . 1.551(6) ?
C16 H16A . 0.9900 ?
C16 H16B . 0.9900 ?
C17 C30 . 1.555(6) ?
C17 C18 . 1.591(6) ?
C18 C31 . 1.538(6) ?
C18 C19 . 1.546(7) ?
C19 C20 . 1.546(6) ?
C19 H19A . 0.9900 ?
C19 H19B . 0.9900 ?
C20 C21 . 1.526(7) ?
C20 H20A . 0.9900 ?
C20 H20B . 0.9900 ?
C21 C22 . 1.563(7) ?
C21 H21 . 1.0000 ?
C22 C23 . 1.529(9) ?
C22 C24 . 1.550(7) ?
C23 H23A . 0.9800 ?
C23 H23B . 0.9800 ?
C23 H23C . 0.9800 ?
C24 H24A . 0.9800 ?
C24 H24B . 0.9800 ?
C24 H24C . 0.9800 ?
C25 H25A . 0.9800 ?
C25 H25B . 0.9800 ?
C25 H25C . 0.9800 ?
C26 H26A . 0.9800 ?
C26 H26B . 0.9800 ?
C26 H26C . 0.9800 ?
C29 H29A . 0.9800 ?
C29 H29B . 0.9800 ?
C29 H29C . 0.9800 ?
C30 H30A . 0.9800 ?
C30 H30B . 0.9800 ?
C30 H30C . 0.9800 ?
C31 H31A . 0.9800 ?
C31 H31B . 0.9800 ?
C31 H31C . 0.9800 ?

loop_
_geom_contact_atom_site_label_1
_geom_contact_atom_site_label_2
_geom_contact_distance
_geom_contact_site_symmetry_2
_geom_contact_publ_flag
O1 C1 3.296(6) 2_655 no
O1 C24 3.364(6) 2_655 no
O1 O1 3.095(5) 2_655 no
O1 C25 3.374(7) 3_555 no
O1 H23C 2.5772 . no
O1 H24A 2.4926 2_655 no
O1 H23A 2.6848 . no
O1 H25A 2.8513 3_555 no
O2 H10B 2.5074 . no
O2 H12B 2.9118 . no
O2 H28A 2.6266 . no
O2 H28C 2.5685 . no
O2 H13B 2.7366 3_555 no
O2 H26A 2.7463 3_555 no
O2 H29A 2.6483 3_555 no
O3 H26B 2.4499 . no
O3 H26C 2.7834 . no
O3 H13A 2.9083 3_545 no
O3 H28C 2.5461 4_646 no
C1 O1 3.296(6) 2_655 no
C2 C23 3.573(11) 1_545 no
C7 C31 3.169(6) . no
C10 C30 3.391(6) . no
C17 C29 3.571(6) . no
C23 C2 3.573(11) 1_565 no
C24 O1 3.364(6) 2_655 no
C24 C25 3.288(8) . no
C25 C24 3.288(8) . no
C25 C31 3.246(7) . no
C25 O1 3.374(7) 3_445 no
C29 C17 3.571(6) . no
C30 C10 3.391(6) . no
C31 C7 3.169(6) . no
C31 C25 3.246(7) . no
C2 H25A 2.6487 . no
C2 H24C 2.8347 . no
C3 H20A 3.0208 3_545 no
C3 H6B 2.7544 . no
C4 H31C 3.0008 . no
C4 H24C 3.0538 . no
C5 H30B 2.7741 . no
C6 H25C 2.6992 . no
C6 H3A 2.8016 . no
C6 H31B 2.5859 . no
C7 H31B 2.5953 . no
C7 H10A 3.0461 . no
C7 H30B 2.9993 . no
C7 H16A 3.0860 1_545 no
C8 H5 3.0662 . no
C8 H29B 2.6833 . no
C8 H31B 2.6746 . no
C9 H26A 2.7537 . no
C10 H30C 2.8864 . no
C10 H15B 2.8098 . no
C12 H15B 2.8768 . no
C13 H26A 2.7630 . no
C15 H10B 2.8824 . no
C15 H12B 2.9292 . no
C15 H30C 2.7675 . no
C16 H19B 2.7982 . no
C16 H31A 2.6943 . no
C16 H29B 2.6953 . no
C16 H19A 3.0522 . no
C17 H29B 3.0706 . no
C18 H21 3.0702 . no
C19 H16A 2.8258 . no
C19 H30A 2.6707 . no
C19 H16B 3.0404 . no
C20 H24B 2.8620 . no
C20 H23B 2.8080 . no
C20 H31C 2.8735 . no
C20 H3B 3.0612 3_455 no
C20 H25B 2.6510 . no
C23 H20B 2.6591 . no
C24 H2B 2.8097 . no
C24 H25A 2.9595 . no
C24 H20A 3.0172 . no
C25 H20A 2.6992 . no
C25 H2B 2.7895 . no
C25 H6A 2.7449 . no
C25 H31C 2.5809 . no
C25 H24C 2.6215 . no
C26 H9 2.7442 . no
C26 H13B 2.7765 . no
C27 H13A 3.0071 3_545 no
C28 H28C 3.0212 4_646 no
C29 H16B 2.6892 . no
C29 H30C 2.8846 3_445 no
C30 H10B 2.7822 . no
C30 H5 2.5125 . no
C30 H29B 3.0824 3_555 no
C30 H15B 2.8850 . no
C30 H19A 2.5882 . no
C31 H6A 2.8393 . no
C31 H16B 2.5756 . no
C31 H20A 2.9537 . no
C31 H25B 2.9481 . no
C31 H25C 3.0409 . no
C31 H29B 2.9695 . no
C31 H6B 3.0979 3_455 no
H2A H20A 2.4426 3_545 no
H2A H24B 2.5250 3_545 no
H2B C24 2.8097 . no
H2B C25 2.7895 . no
H2B H23B 2.5954 1_545 no
H2B H24C 2.2633 . no
H2B H25A 2.0750 . no
H3A C6 2.8016 . no
H3A H6B 2.3541 . no
H3A H25A 2.5473 . no
H3B H5 2.2756 . no
H3B H21 2.5782 . no
H3B C20 3.0612 3_545 no
H3B H19B 2.5630 3_545 no
H3B H20A 2.5287 3_545 no
H5 C8 3.0662 . no
H5 C30 2.5125 . no
H5 H3B 2.2756 . no
H5 H21 2.2513 . no
H5 H30B 2.0469 . no
H6A C25 2.7449 . no
H6A C31 2.8393 . no
H6A H19A 2.5912 1_545 no
H6A H25C 2.0411 . no
H6A H31B 2.3127 . no
H6B C3 2.7544 . no
H6B H3A 2.3541 . no
H6B C31 3.0979 3_545 no
H6B H31A 2.2837 3_545 no
H7 H9 2.2470 . no
H7 H16A 2.4188 1_545 no
H9 C26 2.7442 . no
H9 H7 2.2470 . no
H9 H26A 2.1654 . no
H9 H29A 2.4101 . no
H10A C7 3.0461 . no
H10A H26C 2.5419 . no
H10A H15A 2.5215 3_545 no
H10A H29C 2.2599 3_545 no
H10B O2 2.5074 . no
H10B C15 2.8824 . no
H10B C30 2.7822 . no
H10B H12B 2.5168 . no
H10B H15B 2.2841 . no
H10B H30C 2.0917 . no
H12A H26B 2.5141 . no
H12A H12A 2.5414 2_656 no
H12B O2 2.9118 . no
H12B C15 2.9292 . no
H12B H10B 2.5168 . no
H12B H15B 2.3738 . no
H13A H15A 2.4124 . no
H13A H29C 2.5932 . no
H13A O3 2.9083 3_455 no
H13A C27 3.0071 3_455 no
H13B C26 2.7765 . no
H13B H26A 2.2420 . no
H13B H29A 2.2791 . no
H13B O2 2.7366 3_445 no
H15A H13A 2.4124 . no
H15A H29C 2.5242 . no
H15A H10A 2.5215 3_455 no
H15B C10 2.8098 . no
H15B C12 2.8768 . no
H15B C30 2.8850 . no
H15B H10B 2.2841 . no
H15B H12B 2.3738 . no
H15B H30C 2.2217 . no
H16A C7 3.0860 1_565 no
H16A C19 2.8258 . no
H16A H7 2.4188 1_565 no
H16A H19B 2.5111 . no
H16A H30A 2.4498 . no
H16A H30C 2.5990 . no
H16B C19 3.0404 . no
H16B C29 2.6892 . no
H16B C31 2.5756 . no
H16B H29B 2.2122 . no
H16B H31A 1.9595 . no
H19A C16 3.0522 . no
H19A C30 2.5882 . no
H19A H6A 2.5912 1_565 no
H19A H21 2.4122 . no
H19A H30A 1.9297 . no
H19B C16 2.7982 . no
H19B H16A 2.5111 . no
H19B H31A 2.3648 . no
H19B H3B 2.5630 3_455 no
H20A C24 3.0172 . no
H20A C25 2.6992 . no
H20A C31 2.9537 . no
H20A H24B 2.5863 . no
H20A H25B 2.0044 . no
H20A H31C 2.3603 . no
H20A C3 3.0208 3_455 no
H20A H2A 2.4426 3_455 no
H20A H3B 2.5287 3_455 no
H20B C23 2.6591 . no
H20B H23B 2.1213 . no
H21 C18 3.0702 . no
H21 H3B 2.5782 . no
H21 H5 2.2513 . no
H21 H19A 2.4122 . no
H21 H23A 2.3388 . no
H23A O1 2.6848 . no
H23A H21 2.3388 . no
H23B C20 2.8080 . no
H23B H2B 2.5954 1_565 no
H23B H20B 2.1213 . no
H23B H24B 2.4407 . no
H23C O1 2.5772 . no
H23C H24A 2.4918 . no
H23C H23C 2.5049 2_655 no
H24A H23C 2.4918 . no
H24A O1 2.4926 2_655 no
H24B C20 2.8620 . no
H24B H20A 2.5863 . no
H24B H23B 2.4407 . no
H24B H2A 2.5250 3_455 no
H24C C2 2.8347 . no
H24C C4 3.0538 . no
H24C C25 2.6215 . no
H24C H2B 2.2633 . no
H24C H25A 2.1178 . no
H24C H25B 2.5392 . no
H25A C2 2.6487 . no
H25A C24 2.9595 . no
H25A H2B 2.0750 . no
H25A H3A 2.5473 . no
H25A H24C 2.1178 . no
H25A O1 2.8513 3_445 no
H25B C20 2.6510 . no
H25B C31 2.9481 . no
H25B H20A 2.0044 . no
H25B H24C 2.5392 . no
H25B H31C 2.0998 . no
H25C C6 2.6992 . no
H25C C31 3.0409 . no
H25C H6A 2.0411 . no
H25C H31C 2.4892 . no
H26A C9 2.7537 . no
H26A C13 2.7630 . no
H26A H9 2.1654 . no
H26A H13B 2.2420 . no
H26A O2 2.7463 3_445 no
H26B O3 2.4499 . no
H26B H12A 2.5141 . no
H26B H26B 2.4690 2_656 no
H26C O3 2.7834 . no
H26C H10A 2.5419 . no
H28A O2 2.6266 . no
H28C O2 2.5685 . no
H28C O3 2.5461 4_656 no
H28C C28 3.0212 4_656 no
H29A H9 2.4101 . no
H29A H13B 2.2791 . no
H29A O2 2.6483 3_445 no
H29A H30C 2.5957 3_445 no
H29B C8 2.6833 . no
H29B C16 2.6953 . no
H29B C17 3.0706 . no
H29B C31 2.9695 . no
H29B H16B 2.2122 . no
H29B H31A 2.5922 . no
H29B H31B 2.5811 . no
H29B C30 3.0824 3_445 no
H29B H30C 2.5122 3_445 no
H29C H13A 2.5932 . no
H29C H15A 2.5242 . no
H29C H10A 2.2599 3_455 no
H30A C19 2.6707 . no
H30A H16A 2.4498 . no
H30A H19A 1.9297 . no
H30B C5 2.7741 . no
H30B C7 2.9993 . no
H30B H5 2.0469 . no
H30C C10 2.8864 . no
H30C C15 2.7675 . no
H30C H10B 2.0917 . no
H30C H15B 2.2217 . no
H30C H16A 2.5990 . no
H30C C29 2.8846 3_555 no
H30C H29A 2.5957 3_555 no
H30C H29B 2.5122 3_555 no
H31A C16 2.6943 . no
H31A H16B 1.9595 . no
H31A H19B 2.3648 . no
H31A H29B 2.5922 . no
H31A H6B 2.2837 3_455 no
H31B C6 2.5859 . no
H31B C7 2.5953 . no
H31B C8 2.6746 . no
H31B H6A 2.3127 . no
H31B H29B 2.5811 . no
H31C C4 3.0008 . no
H31C C20 2.8735 . no
H31C C25 2.5809 . no
H31C H20A 2.3603 . no
H31C H25B 2.0998 . no
H31C H25C 2.4892 . no

loop_
_geom_hbond_atom_site_label_D
_geom_hbond_atom_site_label_H
_geom_hbond_atom_site_label_A
_geom_hbond_site_symmetry_A
_geom_hbond_distance_DH
_geom_hbond_distance_HA
_geom_hbond_distance_DA
_geom_hbond_angle_DHA
_geom_hbond_publ_flag
C24 H24A O1 2_655 0.98 2.49 3.364(6) 148 yes
C28 H28C O3 4_656 0.98 2.55 3.493(6) 162 yes
C29 H29A O2 3_445 0.98 2.65 3.587(6) 160 yes

loop_
_geom_torsion_atom_site_label_1
_geom_torsion_atom_site_label_2
_geom_torsion_atom_site_label_3
_geom_torsion_atom_site_label_4
_geom_torsion
O1 C1 C2 C3 114.2(5)
C22 C1 C2 C3 -62.1(6)
C1 C2 C3 C4 58.6(6)
C2 C3 C4 C25 71.8(6)
C2 C3 C4 C21 -51.3(6)
C2 C3 C4 C5 -165.3(5)
C3 C4 C5 C6 -60.1(5)
C25 C4 C5 C6 58.7(5)
C21 C4 C5 C6 -176.3(4)
C3 C4 C5 C18 170.3(4)
C25 C4 C5 C18 -70.9(6)
C21 C4 C5 C18 54.0(5)
C18 C5 C6 C7 -37.2(5)
C4 C5 C6 C7 -171.1(3)
C5 C6 C7 C8 7.2(7)
C6 C7 C8 C9 -178.5(4)
C6 C7 C8 C17 -3.5(7)
C7 C8 C9 C14 -143.7(4)
C17 C8 C9 C14 41.2(5)
C7 C8 C9 C10 88.3(5)
C17 C8 C9 C10 -86.8(5)
C8 C9 C10 C11 -177.7(4)
C14 C9 C10 C11 54.9(5)
C9 C10 C11 C27 -173.0(4)
C9 C10 C11 C26 64.7(5)
C9 C10 C11 C12 -57.8(5)
C27 C11 C12 C13 173.1(4)
C10 C11 C12 C13 57.1(5)
C26 C11 C12 C13 -65.4(5)
C11 C12 C13 C14 -55.3(6)
C8 C9 C14 C15 -52.7(5)
C10 C9 C14 C15 74.3(4)
C8 C9 C14 C29 68.5(5)
C10 C9 C14 C29 -164.5(4)
C8 C9 C14 C13 -174.5(4)
C10 C9 C14 C13 -47.5(5)
C12 C13 C14 C15 -71.8(5)
C12 C13 C14 C29 167.0(4)
C12 C13 C14 C9 48.8(6)
C29 C14 C15 C16 -58.2(5)
C9 C14 C15 C16 61.7(5)
C13 C14 C15 C16 -177.0(3)
C14 C15 C16 C17 -55.5(5)
C7 C8 C17 C16 151.9(4)
C9 C8 C17 C16 -33.1(5)
C7 C8 C17 C30 -92.4(5)
C9 C8 C17 C30 82.6(4)
C7 C8 C17 C18 29.3(5)
C9 C8 C17 C18 -155.7(3)
C15 C16 C17 C8 38.6(5)
C15 C16 C17 C30 -77.3(4)
C15 C16 C17 C18 160.0(4)
C6 C5 C18 C31 -58.1(5)
C4 C5 C18 C31 73.8(5)
C6 C5 C18 C19 -176.9(4)
C4 C5 C18 C19 -45.0(5)
C6 C5 C18 C17 63.3(5)
C4 C5 C18 C17 -164.9(4)
C8 C17 C18 C31 62.5(4)
C16 C17 C18 C31 -60.8(5)
C30 C17 C18 C31 -179.6(4)
C8 C17 C18 C19 -178.4(3)
C16 C17 C18 C19 58.3(4)
C30 C17 C18 C19 -60.4(4)
C8 C17 C18 C5 -58.6(4)
C16 C17 C18 C5 178.1(4)
C30 C17 C18 C5 59.4(5)
C31 C18 C19 C20 -77.2(5)
C5 C18 C19 C20 43.2(5)
C17 C18 C19 C20 161.8(3)
C18 C19 C20 C21 -54.9(5)
C19 C20 C21 C4 64.6(5)
C19 C20 C21 C22 -159.5(4)
C3 C4 C21 C20 -177.1(4)
C25 C4 C21 C20 63.6(5)
C5 C4 C21 C20 -61.5(4)
C3 C4 C21 C22 48.6(5)
C25 C4 C21 C22 -70.7(5)
C5 C4 C21 C22 164.1(3)
O1 C1 C22 C23 -2.7(7)
C2 C1 C22 C23 173.6(5)
O1 C1 C22 C24 115.0(6)
C2 C1 C22 C24 -68.6(6)
O1 C1 C22 C21 -121.4(5)
C2 C1 C22 C21 55.0(6)
C20 C21 C22 C23 61.7(5)
C4 C21 C22 C23 -166.2(4)
C20 C21 C22 C1 179.6(5)
C4 C21 C22 C1 -48.3(6)
C20 C21 C22 C24 -59.2(7)
C4 C21 C22 C24 72.9(6)
C28 O3 C27 O2 -1.4(6)
C28 O3 C27 C11 179.9(4)
C10 C11 C27 O2 29.8(6)
C26 C11 C27 O2 152.4(5)
C12 C11 C27 O2 -85.8(5)
C10 C11 C27 O3 -151.5(4)
C26 C11 C27 O3 -28.9(5)
C12 C11 C27 O3 92.9(4)

loop_
_cod_related_entry_id
_cod_related_entry_database
_cod_related_entry_code
1 ChemSpider 21175081
